data_7121012
loop_
_publ_author_name
'Zhang, Hai-Ning'
'Gao, Wen-Xi'
'Deng, Yu-Xin'
'Lin, Yue-Jian'
'Jin, Guo-Xin'

_publ_section_title
;
 Stacking-interaction-induced host-guest chemistry and Borromean rings
 based on a polypyridyl ligand.
;
_journal_issue 13
_journal_name_full 'Chemical communications (Cambridge, England)'
_journal_page_first 1559
_journal_page_last 1562
_journal_paper_doi 10.1039/c7cc09448e
_journal_volume 54
_journal_year 2018
_chemical_formula_sum 'C169 H148 F24 N16 O31 Rh4 S8'
_chemical_formula_weight 4023.15
_space_group_crystal_system monoclinic
_space_group_IT_number 15
_space_group_name_Hall '-C 2yc'
_space_group_name_H-M_alt 'C 1 2/c 1'
_symmetry_space_group_name_Hall '-C 2yc'
_symmetry_space_group_name_H-M 'C 1 2/c 1'
_atom_sites_solution_hydrogens geom
_audit_creation_method SHELXL-2014/7
_audit_update_record
;
2017-11-21 deposited with the CCDC.
2017-12-18 downloaded from the CCDC.
;
_cell_angle_alpha 90
_cell_angle_beta 112.998(2)
_cell_angle_gamma 90
_cell_formula_units_Z 4
_cell_length_a 37.464(5)
_cell_length_b 13.3075(16)
_cell_length_c 36.173(4)
_cell_measurement_reflns_used 4965
_cell_measurement_temperature 223(2)
_cell_measurement_theta_max 25.87
_cell_measurement_theta_min 2.34
_cell_volume 16601(4)
_computing_cell_refinement 'Bruker SAINT'
_computing_data_collection 'Bruker APEX2'
_computing_data_reduction 'Bruker SAINT'
_computing_molecular_graphics 'Bruker SHELXTL'
_computing_publication_material 'Bruker SHELXTL'
_computing_structure_refinement 'SHELXL-2014/7 (Sheldrick, 2014)'
_computing_structure_solution 'SHELXS-97 (Sheldrick, 2008)'
_diffrn_ambient_temperature 223(2)
_diffrn_measured_fraction_theta_full 0.991
_diffrn_measured_fraction_theta_max 0.993
_diffrn_measurement_device_type 'Bruker APEX-II CCD'
_diffrn_measurement_method '\f and \w scans'
_diffrn_radiation_type MoK\a
_diffrn_radiation_wavelength 0.71073
_diffrn_reflns_av_R_equivalents 0.0756
_diffrn_reflns_av_unetI/netI 0.1191
_diffrn_reflns_Laue_measured_fraction_full 0.991
_diffrn_reflns_Laue_measured_fraction_max 0.993
_diffrn_reflns_limit_h_max 47
_diffrn_reflns_limit_h_min -39
_diffrn_reflns_limit_k_max 16
_diffrn_reflns_limit_k_min -16
_diffrn_reflns_limit_l_max 36
_diffrn_reflns_limit_l_min -46
_diffrn_reflns_number 45291
_diffrn_reflns_point_group_measured_fraction_full 0.991
_diffrn_reflns_point_group_measured_fraction_max 0.993
_diffrn_reflns_theta_full 25.242
_diffrn_reflns_theta_max 27.000
_diffrn_reflns_theta_min 1.327
_exptl_absorpt_coefficient_mu 0.598
_exptl_absorpt_correction_T_max 0.746
_exptl_absorpt_correction_T_min 0.658
_exptl_absorpt_correction_type multi-scan
_exptl_absorpt_process_details sadabs
_exptl_crystal_colour red
_exptl_crystal_density_diffrn 1.610
_exptl_crystal_description block
_exptl_crystal_F_000 8184
_exptl_crystal_size_max 0.280
_exptl_crystal_size_mid 0.240
_exptl_crystal_size_min 0.230
_platon_squeeze_details
; 
 In asymmetric unit of this data, there were disordered 
 solvents (half of a methanol molecule) which could not be 
 restrained properly. Therefore, SQUEEZE algorithm was used 
 to omit them. 
;
_refine_diff_density_max 1.572
_refine_diff_density_min -1.239
_refine_diff_density_rms 0.204
_refine_ls_extinction_method none
_refine_ls_goodness_of_fit_ref 1.085
_refine_ls_hydrogen_treatment constr
_refine_ls_matrix_type full
_refine_ls_number_parameters 1146
_refine_ls_number_reflns 17992
_refine_ls_number_restraints 94
_refine_ls_restrained_S_all 1.093
_refine_ls_R_factor_all 0.1643
_refine_ls_R_factor_gt 0.1014
_refine_ls_shift/su_max 0.004
_refine_ls_shift/su_mean 0.000
_refine_ls_structure_factor_coef Fsqd
_refine_ls_weighting_details 'w=1/[\s^2^(Fo^2^)+(0.1365P)^2^+219.2276P] where P=(Fo^2^+2Fc^2^)/3'
_refine_ls_weighting_scheme calc
_refine_ls_wR_factor_gt 0.2766
_refine_ls_wR_factor_ref 0.3093
_reflns_Friedel_coverage 0.000
_reflns_number_gt 9983
_reflns_number_total 17992
_reflns_threshold_expression 'I > 2\s(I)'
_cod_data_source_file c7cc09448e2.cif
_cod_data_source_block 5a
_cod_depositor_comments 'Adding full bibliography for 7121010--7121014.cif.'
_cod_database_code 7121012
_shelx_shelxl_version_number 2014/7
_shelx_space_group_comment
; 
The symmetry employed for this shelxl refinement is uniquely defined 
by the following loop, which should always be used as a source of 
symmetry information in preference to the above space-group names. 
They are only intended as comments. 
;
_shelx_estimated_absorpt_t_min 0.850
_shelx_estimated_absorpt_t_max 0.875
_platon_squeeze_void_probe_radius 1.20

loop_
_space_group_symop_operation_xyz
'x, y, z'
'-x, y, -z+1/2'
'x+1/2, y+1/2, z'
'-x+1/2, y+1/2, -z+1/2'
'-x, -y, -z'
'x, -y, z-1/2'
'-x+1/2, -y+1/2, -z'
'x+1/2, -y+1/2, z-1/2'

loop_
_atom_site_label
_atom_site_type_symbol
_atom_site_fract_x
_atom_site_fract_y
_atom_site_fract_z
_atom_site_U_iso_or_equiv
_atom_site_adp_type
_atom_site_occupancy
_atom_site_site_symmetry_order
_atom_site_calc_flag
_atom_site_refinement_flags_posn
_atom_site_refinement_flags_adp
_atom_site_refinement_flags_occupancy
_atom_site_disorder_assembly
_atom_site_disorder_group
Rh1 Rh 0.22721(2) 0.23304(6) 0.63036(2) 0.0274(2) Uani 1 1 d . . . . .
Rh2 Rh -0.10646(2) 0.22284(6) 0.65352(2) 0.0290(2) Uani 1 1 d . . . . .
N1 N 0.1718(2) 0.3030(6) 0.6031(2) 0.0276(16) Uani 1 1 d . . . . .
N2 N 0.1913(2) 0.1381(6) 0.6482(2) 0.0286(17) Uani 1 1 d . . . . .
N3 N 0.0651(2) 0.1198(5) 0.65197(19) 0.0237(16) Uani 1 1 d . . . . .
N4 N 0.0428(2) 0.2906(5) 0.6025(2) 0.0250(16) Uani 1 1 d . . . . .
N5 N -0.0574(2) 0.1279(6) 0.6644(2) 0.0264(16) Uani 1 1 d . . . . .
N6 N -0.0784(2) 0.2897(6) 0.6183(2) 0.0289(17) Uani 1 1 d . . . . .
N7 N 0.2144(2) 0.1468(6) 0.5772(2) 0.0343(19) Uani 1 1 d . . . . .
N8 N 0.1397(2) -0.1315(6) 0.3970(2) 0.0318(18) Uani 1 1 d . . . . .
O1 O 0.2184(3) 0.1527(7) 0.1304(3) 0.081(3) Uani 1 1 d . . . . .
O2 O 0.1772(3) 0.2270(9) 0.0673(3) 0.095(4) Uani 1 1 d . . . . .
O3 O 0.2321(3) 0.3224(10) 0.1139(4) 0.111(5) Uani 1 1 d . . . . .
O4 O 0.1607(4) 0.6295(14) 0.2599(3) 0.135(6) Uani 1 1 d . . . . .
O5 O 0.1636(4) 0.6713(10) 0.1971(4) 0.113(5) Uani 1 1 d . . . . .
O6 O 0.1010(5) 0.6734(13) 0.2022(4) 0.138(6) Uani 1 1 d . U . . .
O7 O 0.3290(5) 1.0181(11) 0.5673(4) 0.134(6) Uani 1 1 d . U . . .
O8 O 0.3535(3) 1.0737(11) 0.5206(5) 0.119(5) Uani 1 1 d . . . . .
O9 O 0.2879(4) 1.1079(9) 0.5083(4) 0.110(4) Uani 1 1 d . U . . .
O10 O 0.3942(7) 0.2197(11) 0.7020(6) 0.168(8) Uani 1 1 d . U . . .
O11 O 0.3691(5) 0.3911(13) 0.6903(5) 0.171(8) Uani 1 1 d . . . . .
O12 O 0.4372(5) 0.3637(14) 0.7332(6) 0.170(8) Uani 1 1 d . . . . .
S1 S 0.20315(10) 0.2451(3) 0.10810(11) 0.0646(9) Uani 1 1 d . . . . .
S2 S 0.14048(15) 0.6352(3) 0.21756(12) 0.0821(13) Uani 1 1 d . . . . .
S3 S 0.31937(12) 1.0456(3) 0.52657(11) 0.0674(10) Uani 1 1 d . . . . .
S4 S 0.39817(17) 0.3208(4) 0.71613(17) 0.1001(15) Uani 1 1 d . . . . .
F1 F 0.1559(4) 0.3743(8) 0.1160(4) 0.126(4) Uani 1 1 d . . . . .
F2 F 0.1436(4) 0.2239(10) 0.1271(5) 0.148(5) Uani 1 1 d . . . . .
F3 F 0.1913(4) 0.3060(10) 0.1702(3) 0.139(5) Uani 1 1 d . . . . .
F4 F 0.1669(4) 0.4565(8) 0.2142(4) 0.131(5) Uani 1 1 d . U . . .
F5 F 0.1137(5) 0.4616(13) 0.2241(6) 0.207(8) Uani 1 1 d . U . . .
F6 F 0.1135(5) 0.4942(12) 0.1642(5) 0.177(6) Uani 1 1 d D U . . .
F7 F 0.3013(6) 0.9452(10) 0.4620(4) 0.194(7) Uani 1 1 d . U . . .
F8 F 0.3344(3) 0.8607(7) 0.5118(3) 0.100(3) Uani 1 1 d . U . . .
F9 F 0.2760(5) 0.8892(14) 0.4963(7) 0.218(8) Uani 1 1 d D U . . .
F10 F 0.4159(6) 0.2519(14) 0.7873(5) 0.197(8) Uani 1 1 d . U . . .
F11 F 0.3933(6) 0.3948(15) 0.7779(6) 0.213(8) Uani 1 1 d . U . . .
F12 F 0.3554(4) 0.2689(13) 0.7542(6) 0.188(7) Uani 1 1 d . U . . .
C1 C 0.1617(3) 0.3821(7) 0.5790(3) 0.031(2) Uani 1 1 d . . . . .
H1 H 0.1807 0.4126 0.5718 0.037 Uiso 1 1 calc R U . . .
C2 C 0.1247(3) 0.4218(8) 0.5639(3) 0.041(2) Uani 1 1 d . . . . .
H2 H 0.1190 0.4769 0.5462 0.050 Uiso 1 1 calc R U . . .
C3 C 0.0967(3) 0.3827(8) 0.5740(3) 0.038(2) Uani 1 1 d . . . . .
H3 H 0.0718 0.4113 0.5643 0.046 Uiso 1 1 calc R U . . .
C4 C 0.1054(3) 0.2975(7) 0.5997(3) 0.0275(19) Uani 1 1 d . . . . .
C5 C 0.1434(3) 0.2584(6) 0.6130(3) 0.0249(18) Uani 1 1 d . . . . .
C6 C 0.1543(3) 0.1709(7) 0.6376(3) 0.029(2) Uani 1 1 d . . . . .
C7 C 0.1275(3) 0.1228(7) 0.6494(3) 0.0261(19) Uani 1 1 d . . . . .
C8 C 0.1401(3) 0.0368(8) 0.6736(3) 0.039(2) Uani 1 1 d . . . . .
H8 H 0.1233 0.0025 0.6829 0.047 Uiso 1 1 calc R U . . .
C9 C 0.1778(3) 0.0033(8) 0.6834(3) 0.037(2) Uani 1 1 d . . . . .
H9 H 0.1866 -0.0547 0.6992 0.045 Uiso 1 1 calc R U . . .
C10 C 0.2020(3) 0.0542(8) 0.6702(3) 0.039(2) Uani 1 1 d . . . . .
H10 H 0.2273 0.0296 0.6769 0.047 Uiso 1 1 calc R U . . .
C11 C 0.0897(3) 0.1637(7) 0.6380(3) 0.0261(19) Uani 1 1 d . . . . .
C12 C 0.0785(3) 0.2501(6) 0.6133(2) 0.0263(19) Uani 1 1 d . . . . .
C13 C 0.0189(3) 0.2470(6) 0.6168(3) 0.0246(18) Uani 1 1 d . . . . .
C14 C 0.0304(3) 0.1614(7) 0.6420(3) 0.030(2) Uani 1 1 d . . . . .
C15 C -0.0496(3) 0.0428(7) 0.6854(3) 0.031(2) Uani 1 1 d . . . . .
H15 H -0.0679 0.0166 0.6947 0.037 Uiso 1 1 calc R U . . .
C16 C -0.0144(3) -0.0085(8) 0.6940(3) 0.034(2) Uani 1 1 d . . . . .
H16 H -0.0092 -0.0681 0.7092 0.040 Uiso 1 1 calc R U . . .
C17 C 0.0118(3) 0.0287(7) 0.6803(3) 0.033(2) Uani 1 1 d . . . . .
H17 H 0.0354 -0.0050 0.6860 0.039 Uiso 1 1 calc R U . . .
C18 C 0.0038(3) 0.1163(7) 0.6578(2) 0.028(2) Uani 1 1 d . . . . .
C19 C -0.0309(2) 0.1625(6) 0.6502(3) 0.0243(18) Uani 1 1 d . . . . .
C20 C -0.0430(3) 0.2513(7) 0.6242(3) 0.028(2) Uani 1 1 d . . . . .
C21 C -0.0194(3) 0.2907(7) 0.6067(3) 0.029(2) Uani 1 1 d . . . . .
C22 C -0.0350(3) 0.3710(8) 0.5796(3) 0.037(2) Uani 1 1 d . . . . .
H22 H -0.0205 0.3986 0.5660 0.045 Uiso 1 1 calc R U . . .
C23 C -0.0700(3) 0.4086(8) 0.5731(3) 0.040(2) Uani 1 1 d . . . . .
H23 H -0.0803 0.4620 0.5550 0.048 Uiso 1 1 calc R U . . .
C24 C -0.0908(3) 0.3667(7) 0.5936(3) 0.035(2) Uani 1 1 d . . . . .
H24 H -0.1150 0.3948 0.5898 0.042 Uiso 1 1 calc R U . . .
C25 C 0.2077(3) 0.1933(7) 0.5420(3) 0.035(2) Uani 1 1 d . . . . .
H25 H 0.2100 0.2637 0.5418 0.043 Uiso 1 1 calc R U . . .
C26 C 0.1978(3) 0.1420(7) 0.5064(3) 0.030(2) Uani 1 1 d . . . . .
H26 H 0.1931 0.1776 0.4825 0.036 Uiso 1 1 calc R U . . .
C27 C 0.1945(3) 0.0373(7) 0.5054(3) 0.030(2) Uani 1 1 d . . . . .
C28 C 0.2028(3) -0.0094(8) 0.5420(3) 0.036(2) Uani 1 1 d . . . . .
H28 H 0.2012 -0.0797 0.5431 0.044 Uiso 1 1 calc R U . . .
C29 C 0.2134(3) 0.0463(8) 0.5770(3) 0.036(2) Uani 1 1 d . . . . .
H29 H 0.2202 0.0123 0.6016 0.044 Uiso 1 1 calc R U . . .
C30 C 0.1633(3) -0.1739(8) 0.4320(3) 0.038(2) Uani 1 1 d . . . . .
H30 H 0.1661 -0.2441 0.4322 0.045 Uiso 1 1 calc R U . . .
C31 C 0.1830(3) -0.1251(8) 0.4667(3) 0.040(2) Uani 1 1 d . . . . .
H31 H 0.1992 -0.1598 0.4898 0.048 Uiso 1 1 calc R U . . .
C32 C 0.1784(3) -0.0199(8) 0.4671(3) 0.035(2) Uani 1 1 d . . . . .
C33 C 0.1554(3) 0.0265(7) 0.4310(3) 0.032(2) Uani 1 1 d . . . . .
H33 H 0.1524 0.0967 0.4300 0.039 Uiso 1 1 calc R U . . .
C34 C 0.1371(3) -0.0302(7) 0.3967(3) 0.033(2) Uani 1 1 d . . . . .
H34 H 0.1225 0.0027 0.3725 0.039 Uiso 1 1 calc R U . . .
C35 C 0.2695(3) 0.2614(9) 0.6906(3) 0.039(2) Uani 1 1 d . . . . .
C36 C 0.2852(3) 0.1995(8) 0.6692(3) 0.041(2) Uani 1 1 d . . . . .
C37 C 0.2867(3) 0.2574(9) 0.6363(3) 0.040(2) Uani 1 1 d . . . . .
C38 C 0.2683(3) 0.3512(8) 0.6356(3) 0.035(2) Uani 1 1 d . . . . .
C39 C 0.2582(3) 0.3541(8) 0.6696(3) 0.037(2) Uani 1 1 d . . . . .
C40 C 0.2651(4) 0.2328(11) 0.7291(3) 0.066(4) Uani 1 1 d . . . . .
H40A H 0.2623 0.1604 0.7300 0.099 Uiso 1 1 calc R U . . .
H40B H 0.2423 0.2652 0.7300 0.099 Uiso 1 1 calc R U . . .
H40C H 0.2879 0.2543 0.7519 0.099 Uiso 1 1 calc R U . . .
C41 C 0.3050(3) 0.0973(10) 0.6833(4) 0.059(3) Uani 1 1 d . . . . .
H41A H 0.2977 0.0516 0.6607 0.088 Uiso 1 1 calc R U . . .
H41B H 0.2968 0.0697 0.7036 0.088 Uiso 1 1 calc R U . . .
H41C H 0.3329 0.1060 0.6947 0.088 Uiso 1 1 calc R U . . .
C42 C 0.3048(4) 0.2232(11) 0.6081(4) 0.062(4) Uani 1 1 d . . . . .
H42A H 0.3314 0.2471 0.6176 0.093 Uiso 1 1 calc R U . . .
H42B H 0.2902 0.2501 0.5815 0.093 Uiso 1 1 calc R U . . .
H42C H 0.3046 0.1504 0.6069 0.093 Uiso 1 1 calc R U . . .
C43 C 0.2656(4) 0.4360(9) 0.6073(3) 0.057(3) Uani 1 1 d . . . . .
H43A H 0.2467 0.4847 0.6082 0.085 Uiso 1 1 calc R U . . .
H43B H 0.2576 0.4099 0.5802 0.085 Uiso 1 1 calc R U . . .
H43C H 0.2907 0.4682 0.6151 0.085 Uiso 1 1 calc R U . . .
C44 C 0.2391(4) 0.4429(9) 0.6817(4) 0.052(3) Uani 1 1 d . . . . .
H44A H 0.2581 0.4960 0.6929 0.078 Uiso 1 1 calc R U . . .
H44B H 0.2294 0.4211 0.7016 0.078 Uiso 1 1 calc R U . . .
H44C H 0.2178 0.4681 0.6582 0.078 Uiso 1 1 calc R U . . .
C45 C -0.1522(3) 0.3082(8) 0.6612(3) 0.033(2) Uani 1 1 d . . . . .
C46 C -0.1478(3) 0.2177(8) 0.6827(3) 0.033(2) Uani 1 1 d . . . . .
C47 C -0.1091(3) 0.2133(10) 0.7126(3) 0.052(3) Uani 1 1 d . . . . .
C48 C -0.0898(3) 0.3058(10) 0.7085(3) 0.049(3) Uani 1 1 d . . . . .
C49 C -0.1165(3) 0.3631(8) 0.6791(4) 0.044(3) Uani 1 1 d . . . . .
C50 C -0.1902(3) 0.3430(10) 0.6295(3) 0.050(3) Uani 1 1 d . . . . .
H50A H -0.2057 0.2851 0.6165 0.075 Uiso 1 1 calc R U . . .
H50B H -0.1852 0.3834 0.6097 0.075 Uiso 1 1 calc R U . . .
H50C H -0.2041 0.3830 0.6420 0.075 Uiso 1 1 calc R U . . .
C51 C -0.1773(4) 0.1373(10) 0.6775(4) 0.062(3) Uani 1 1 d . . . . .
H51A H -0.1833 0.1344 0.7013 0.093 Uiso 1 1 calc R U . . .
H51B H -0.1671 0.0730 0.6737 0.093 Uiso 1 1 calc R U . . .
H51C H -0.2007 0.1525 0.6543 0.093 Uiso 1 1 calc R U . . .
C52 C -0.0920(4) 0.1331(13) 0.7438(3) 0.076(5) Uani 1 1 d . . . . .
H52A H -0.0928 0.1549 0.7691 0.113 Uiso 1 1 calc R U . . .
H52B H -0.0653 0.1211 0.7474 0.113 Uiso 1 1 calc R U . . .
H52C H -0.1068 0.0716 0.7352 0.113 Uiso 1 1 calc R U . . .
C53 C -0.0502(4) 0.3354(15) 0.7357(5) 0.091(6) Uani 1 1 d . . . . .
H53A H -0.0427 0.3959 0.7256 0.137 Uiso 1 1 calc R U . . .
H53B H -0.0322 0.2817 0.7371 0.137 Uiso 1 1 calc R U . . .
H53C H -0.0497 0.3482 0.7623 0.137 Uiso 1 1 calc R U . . .
C54 C -0.1089(4) 0.4678(9) 0.6678(4) 0.065(4) Uani 1 1 d . . . . .
H54A H -0.1117 0.5158 0.6867 0.098 Uiso 1 1 calc R U . . .
H54B H -0.1273 0.4834 0.6409 0.098 Uiso 1 1 calc R U . . .
H54C H -0.0827 0.4714 0.6686 0.098 Uiso 1 1 calc R U . . .
C55 C 0.1736(5) 0.2882(12) 0.1320(5) 0.082(5) Uani 1 1 d . . . . .
C56 C 0.1352(7) 0.5075(18) 0.2026(6) 0.125(8) Uani 1 1 d D . . . .
C57 C 0.3084(5) 0.9327(13) 0.5006(5) 0.089(5) Uani 1 1 d D U . . .
C58 C 0.3876(6) 0.3212(19) 0.7535(8) 0.136(8) Uani 1 1 d . U . . .
C59 C 0.0461(3) 0.8965(9) 0.0328(3) 0.042(3) Uani 1 1 d . . . . .
C60 C 0.0336(3) 0.8084(9) 0.0073(3) 0.041(2) Uani 1 1 d . . . . .
C61 C -0.0042(3) 0.7677(9) -0.0032(3) 0.047(3) Uani 1 1 d . . . . .
C62 C -0.0302(3) 0.8162(9) 0.0117(3) 0.045(3) Uani 1 1 d . . . . .
C63 C -0.0179(3) 0.9018(8) 0.0366(3) 0.035(2) Uani 1 1 d . . . . .
C64 C 0.0198(3) 0.9428(8) 0.0474(3) 0.040(3) Uani 1 1 d . . . . .
C65 C 0.0830(3) 0.9362(10) 0.0423(3) 0.049(3) Uani 1 1 d . . . . .
C66 C 0.1076(4) 0.8875(12) 0.0274(4) 0.061(4) Uani 1 1 d . . . . .
H66 H 0.1328 0.9127 0.0339 0.073 Uiso 1 1 calc R U . . .
C67 C 0.0962(3) 0.8046(12) 0.0036(4) 0.060(4) Uani 1 1 d . . . . .
H67 H 0.1138 0.7765 -0.0063 0.072 Uiso 1 1 calc R U . . .
C68 C 0.0597(4) 0.7582(10) -0.0071(4) 0.054(3) Uani 1 1 d . . . . .
C69 C 0.0467(5) 0.6765(11) -0.0317(4) 0.070(4) Uani 1 1 d . . . . .
H69 H 0.0637 0.6442 -0.0414 0.084 Uiso 1 1 calc R U . . .
C70 C 0.0108(5) 0.6411(12) -0.0425(4) 0.069(4) Uani 1 1 d . . . . .
H70 H 0.0029 0.5858 -0.0600 0.083 Uiso 1 1 calc R U . . .
C71 C -0.0160(4) 0.6846(11) -0.0282(4) 0.063(4) Uani 1 1 d . . . . .
C72 C -0.0544(5) 0.6515(11) -0.0397(4) 0.071(4) Uani 1 1 d . . . . .
H72 H -0.0633 0.5972 -0.0576 0.085 Uiso 1 1 calc R U . . .
C73 C -0.0789(4) 0.6967(10) -0.0253(4) 0.062(3) Uani 1 1 d . . . . .
H73 H -0.1041 0.6707 -0.0327 0.074 Uiso 1 1 calc R U . . .
C74 C -0.0684(3) 0.7791(9) -0.0002(3) 0.047(3) Uani 1 1 d . . . . .
C75 C -0.0936(4) 0.8273(10) 0.0143(4) 0.055(3) Uani 1 1 d . . . . .
H75 H -0.1192 0.8042 0.0069 0.066 Uiso 1 1 calc R U . . .
C76 C -0.0808(4) 0.9085(11) 0.0395(4) 0.059(4) Uani 1 1 d . . . . .
H76 H -0.0979 0.9381 0.0496 0.071 Uiso 1 1 calc R U . . .
C77 C -0.0449(3) 0.9482(9) 0.0505(3) 0.047(3) Uani 1 1 d . . . . .
C78 C -0.0318(4) 1.0340(10) 0.0754(4) 0.056(3) Uani 1 1 d . . . . .
H78 H -0.0487 1.0650 0.0855 0.067 Uiso 1 1 calc R U . . .
C79 C 0.0062(4) 1.0751(9) 0.0858(4) 0.057(3) Uani 1 1 d . . . . .
H79 H 0.0139 1.1333 0.1017 0.069 Uiso 1 1 calc R U . . .
C80 C 0.0311(4) 1.0278(9) 0.0721(3) 0.048(3) Uani 1 1 d . . . . .
C81 C 0.0694(4) 1.0692(11) 0.0807(4) 0.063(4) Uani 1 1 d . . . . .
H81 H 0.0774 1.1286 0.0958 0.076 Uiso 1 1 calc R U . . .
C82 C 0.0930(4) 1.0213(10) 0.0668(4) 0.062(4) Uani 1 1 d . . . . .
H82 H 0.1182 1.0468 0.0741 0.074 Uiso 1 1 calc R U . . .
C83 C 0.4167(8) 0.224(2) 0.6175(7) 0.142(10) Uani 1 1 d D . . . .
C84 C 0.0173(7) 0.517(3) 0.6628(8) 0.175(13) Uani 1 1 d . . . . .
O13 O 0.3814(6) 0.2396(17) 0.5798(7) 0.097(9) Uani 0.57(3) 1 d D . P A 1
O13' O 0.4031(8) 0.312(2) 0.6288(9) 0.108(13) Uani 0.43(3) 1 d D . P A 2
O14 O 0.2614(5) 0.1148(12) 0.2105(4) 0.130(5) Uani 1 1 d . . . . .
O15 O -0.0125(5) 0.4907(18) 0.6752(6) 0.187(9) Uani 1 1 d . . . . .

loop_
_atom_site_aniso_label
_atom_site_aniso_U_11
_atom_site_aniso_U_22
_atom_site_aniso_U_33
_atom_site_aniso_U_23
_atom_site_aniso_U_13
_atom_site_aniso_U_12
Rh1 0.0240(4) 0.0311(4) 0.0299(4) -0.0025(3) 0.0135(3) -0.0006(3)
Rh2 0.0227(4) 0.0371(4) 0.0296(4) -0.0056(3) 0.0129(3) -0.0003(3)
N1 0.022(4) 0.025(4) 0.037(4) -0.004(3) 0.013(3) -0.004(3)
N2 0.020(4) 0.035(4) 0.030(4) -0.001(3) 0.008(3) 0.000(3)
N3 0.024(4) 0.025(4) 0.018(3) -0.004(3) 0.004(3) 0.000(3)
N4 0.029(4) 0.024(4) 0.026(4) 0.002(3) 0.016(3) -0.002(3)
N5 0.022(4) 0.032(4) 0.032(4) -0.003(3) 0.017(3) 0.003(3)
N6 0.026(4) 0.035(5) 0.031(4) -0.001(3) 0.015(3) 0.005(3)
N7 0.039(5) 0.032(5) 0.027(4) -0.006(3) 0.009(4) 0.000(4)
N8 0.028(4) 0.041(5) 0.030(4) -0.013(4) 0.015(3) -0.003(4)
O1 0.086(7) 0.047(6) 0.105(8) -0.010(5) 0.032(6) 0.008(5)
O2 0.070(7) 0.109(9) 0.085(7) -0.043(7) 0.009(6) 0.013(6)
O3 0.075(8) 0.098(9) 0.118(10) 0.031(8) -0.009(7) -0.035(7)
O4 0.130(12) 0.214(17) 0.062(8) -0.029(9) 0.037(7) 0.026(11)
O5 0.155(13) 0.095(9) 0.123(10) 0.048(8) 0.090(10) 0.013(9)
O6 0.140(12) 0.173(14) 0.125(11) 0.055(10) 0.078(9) 0.097(11)
O7 0.220(16) 0.129(11) 0.072(7) 0.027(7) 0.076(9) 0.079(11)
O8 0.062(7) 0.132(11) 0.185(14) -0.029(10) 0.072(9) -0.018(7)
O9 0.089(8) 0.093(9) 0.146(11) 0.053(8) 0.046(8) 0.046(7)
O10 0.28(2) 0.088(10) 0.186(15) -0.041(10) 0.139(15) -0.077(12)
O11 0.156(16) 0.129(14) 0.155(15) 0.029(11) -0.017(12) -0.012(12)
O12 0.109(12) 0.181(17) 0.236(19) 0.066(14) 0.086(12) -0.052(11)
S1 0.0463(18) 0.068(2) 0.072(2) -0.0106(18) 0.0152(16) -0.0128(16)
S2 0.117(4) 0.080(3) 0.063(2) 0.015(2) 0.049(2) 0.040(3)
S3 0.090(3) 0.066(2) 0.062(2) 0.0248(17) 0.047(2) 0.032(2)
S4 0.114(4) 0.081(3) 0.111(4) 0.002(3) 0.050(3) -0.029(3)
F1 0.153(11) 0.072(7) 0.133(9) 0.001(6) 0.034(8) 0.054(7)
F2 0.117(10) 0.126(10) 0.241(16) -0.015(10) 0.114(11) -0.023(8)
F3 0.195(13) 0.140(10) 0.062(6) -0.006(6) 0.029(7) 0.069(10)
F4 0.183(12) 0.087(7) 0.120(9) 0.017(6) 0.056(8) 0.070(8)
F5 0.174(15) 0.175(14) 0.266(18) 0.107(14) 0.078(13) -0.019(12)
F6 0.182(14) 0.161(13) 0.133(11) -0.027(10) 0.002(10) 0.012(11)
F7 0.273(15) 0.110(9) 0.108(9) 0.004(7) -0.024(9) 0.012(10)
F8 0.134(9) 0.078(6) 0.061(5) 0.005(4) 0.009(5) 0.032(6)
F9 0.141(11) 0.178(13) 0.335(18) 0.016(13) 0.093(12) -0.042(10)
F10 0.207(16) 0.213(16) 0.141(12) 0.063(11) 0.034(11) -0.062(13)
F11 0.262(16) 0.210(14) 0.228(14) -0.096(12) 0.161(12) -0.036(12)
F12 0.101(9) 0.238(16) 0.270(17) -0.033(13) 0.121(11) -0.056(10)
C1 0.023(5) 0.040(6) 0.033(5) 0.003(4) 0.014(4) 0.002(4)
C2 0.049(7) 0.029(5) 0.055(7) 0.007(5) 0.030(5) 0.001(5)
C3 0.036(6) 0.039(6) 0.044(6) 0.012(5) 0.019(5) 0.007(5)
C4 0.027(5) 0.024(5) 0.034(5) -0.001(4) 0.015(4) -0.002(4)
C5 0.031(5) 0.011(4) 0.031(4) 0.002(3) 0.010(4) 0.003(3)
C6 0.035(5) 0.030(5) 0.021(4) 0.001(4) 0.011(4) 0.005(4)
C7 0.021(4) 0.025(5) 0.034(5) -0.004(4) 0.014(4) 0.002(4)
C8 0.033(5) 0.042(6) 0.045(6) 0.012(5) 0.019(5) 0.000(5)
C9 0.037(6) 0.034(6) 0.044(6) 0.012(4) 0.019(5) 0.011(4)
C10 0.038(6) 0.036(6) 0.046(6) 0.006(5) 0.019(5) 0.009(5)
C11 0.027(5) 0.027(5) 0.027(4) -0.004(4) 0.012(4) -0.001(4)
C12 0.033(5) 0.028(5) 0.020(4) -0.005(3) 0.013(4) 0.006(4)
C13 0.030(5) 0.014(4) 0.031(4) -0.003(3) 0.014(4) 0.003(3)
C14 0.034(5) 0.030(5) 0.031(5) 0.002(4) 0.018(4) 0.002(4)
C15 0.029(5) 0.034(5) 0.036(5) 0.004(4) 0.020(4) -0.003(4)
C16 0.030(5) 0.036(6) 0.038(5) 0.010(4) 0.017(4) 0.002(4)
C17 0.033(5) 0.034(5) 0.028(5) -0.003(4) 0.009(4) -0.006(4)
C18 0.032(5) 0.035(5) 0.016(4) -0.007(4) 0.010(4) -0.008(4)
C19 0.024(4) 0.020(4) 0.030(5) -0.004(3) 0.012(4) -0.005(4)
C20 0.035(5) 0.027(5) 0.024(4) -0.002(3) 0.012(4) 0.003(4)
C21 0.032(5) 0.028(5) 0.026(4) -0.006(4) 0.012(4) 0.001(4)
C22 0.036(6) 0.038(6) 0.038(5) 0.007(4) 0.013(4) 0.002(5)
C23 0.035(6) 0.040(6) 0.045(6) 0.012(5) 0.015(5) 0.013(5)
C24 0.030(5) 0.029(5) 0.049(6) 0.000(4) 0.018(5) 0.006(4)
C25 0.043(6) 0.023(5) 0.046(6) -0.001(4) 0.023(5) -0.013(4)
C26 0.034(5) 0.036(5) 0.030(5) 0.001(4) 0.022(4) -0.005(4)
C27 0.028(5) 0.032(5) 0.027(5) -0.008(4) 0.007(4) 0.000(4)
C28 0.046(6) 0.031(5) 0.031(5) -0.004(4) 0.014(4) -0.002(5)
C29 0.049(6) 0.035(6) 0.021(4) -0.006(4) 0.010(4) 0.003(5)
C30 0.041(6) 0.032(6) 0.038(5) -0.006(4) 0.013(5) 0.002(5)
C31 0.037(6) 0.047(6) 0.031(5) -0.004(4) 0.008(4) 0.006(5)
C32 0.036(6) 0.034(6) 0.030(5) -0.009(4) 0.007(4) -0.005(4)
C33 0.036(5) 0.025(5) 0.034(5) -0.004(4) 0.012(4) -0.007(4)
C34 0.040(6) 0.037(6) 0.025(5) 0.004(4) 0.018(4) -0.007(4)
C35 0.025(5) 0.061(7) 0.031(5) -0.010(5) 0.010(4) -0.009(5)
C36 0.026(5) 0.040(6) 0.046(6) -0.002(5) 0.004(4) -0.001(4)
C37 0.021(5) 0.054(7) 0.040(5) -0.012(5) 0.008(4) -0.010(5)
C38 0.022(5) 0.041(6) 0.040(5) -0.013(4) 0.011(4) -0.013(4)
C39 0.026(5) 0.038(6) 0.048(6) -0.022(5) 0.014(4) -0.014(4)
C40 0.089(10) 0.081(10) 0.035(6) -0.005(6) 0.031(7) 0.006(8)
C41 0.025(6) 0.060(8) 0.080(9) -0.007(7) 0.008(6) 0.008(5)
C42 0.043(7) 0.085(10) 0.073(8) -0.031(7) 0.041(6) -0.015(7)
C43 0.056(8) 0.048(7) 0.049(7) 0.018(5) 0.001(6) -0.021(6)
C44 0.064(8) 0.039(7) 0.056(7) -0.015(5) 0.028(6) 0.004(6)
C45 0.026(5) 0.045(6) 0.031(5) -0.005(4) 0.013(4) 0.008(4)
C46 0.022(4) 0.048(6) 0.034(5) -0.006(4) 0.018(4) -0.001(4)
C47 0.038(6) 0.083(9) 0.035(6) -0.006(6) 0.015(5) 0.019(6)
C48 0.037(6) 0.070(8) 0.041(6) -0.028(6) 0.017(5) -0.011(6)
C49 0.046(6) 0.037(6) 0.067(7) -0.024(5) 0.041(6) -0.013(5)
C50 0.036(6) 0.064(8) 0.052(7) 0.005(6) 0.020(5) 0.017(6)
C51 0.055(8) 0.055(8) 0.085(10) 0.006(7) 0.038(7) -0.005(6)
C52 0.080(10) 0.126(13) 0.033(6) 0.032(7) 0.036(7) 0.053(9)
C53 0.073(11) 0.124(15) 0.076(10) -0.054(10) 0.029(8) -0.019(10)
C54 0.084(10) 0.044(7) 0.098(10) -0.024(7) 0.069(9) -0.015(7)
C55 0.086(12) 0.062(10) 0.072(10) 0.000(8) 0.003(8) 0.016(9)
C56 0.123(19) 0.120(19) 0.109(17) 0.051(15) 0.021(14) 0.028(16)
C57 0.082(10) 0.080(10) 0.063(9) 0.027(8) -0.016(7) -0.012(9)
C58 0.087(11) 0.135(14) 0.186(16) -0.128(13) 0.054(11) -0.043(10)
C59 0.035(6) 0.052(7) 0.040(6) 0.026(5) 0.015(5) 0.005(5)
C60 0.036(6) 0.046(6) 0.039(6) 0.013(5) 0.013(5) 0.006(5)
C61 0.048(7) 0.046(7) 0.044(6) 0.010(5) 0.017(5) 0.005(6)
C62 0.047(6) 0.050(7) 0.030(5) 0.015(5) 0.007(5) -0.006(5)
C63 0.032(5) 0.044(6) 0.026(5) 0.014(4) 0.009(4) 0.009(5)
C64 0.049(7) 0.039(6) 0.029(5) 0.021(4) 0.011(5) -0.001(5)
C65 0.037(6) 0.056(8) 0.049(7) 0.024(6) 0.010(5) 0.004(6)
C66 0.032(6) 0.094(11) 0.059(8) 0.028(8) 0.020(6) 0.016(7)
C67 0.036(6) 0.085(10) 0.071(9) 0.020(8) 0.035(6) 0.018(7)
C68 0.045(7) 0.059(8) 0.065(8) 0.018(6) 0.029(6) 0.013(6)
C69 0.079(11) 0.063(9) 0.079(10) -0.002(8) 0.042(8) 0.027(8)
C70 0.089(11) 0.073(10) 0.057(8) -0.009(7) 0.041(8) 0.007(9)
C71 0.064(9) 0.069(9) 0.057(8) 0.012(7) 0.023(7) -0.003(7)
C72 0.076(10) 0.065(9) 0.055(8) 0.002(7) 0.007(7) -0.017(8)
C73 0.041(7) 0.057(8) 0.080(9) 0.011(7) 0.016(7) -0.004(6)
C74 0.045(6) 0.044(7) 0.048(6) 0.007(5) 0.015(5) -0.008(5)
C75 0.046(7) 0.055(8) 0.075(9) 0.014(7) 0.035(7) 0.002(6)
C76 0.042(7) 0.091(11) 0.049(7) 0.024(7) 0.024(6) 0.024(7)
C77 0.050(7) 0.056(8) 0.037(6) 0.014(5) 0.018(5) 0.001(6)
C78 0.062(8) 0.053(8) 0.055(7) 0.026(6) 0.026(6) 0.024(7)
C79 0.080(10) 0.039(7) 0.046(7) 0.005(5) 0.016(6) 0.003(7)
C80 0.057(7) 0.046(7) 0.035(6) 0.018(5) 0.010(5) 0.000(6)
C81 0.063(9) 0.053(8) 0.053(8) 0.014(6) 0.000(7) -0.011(7)
C82 0.035(7) 0.058(8) 0.071(9) 0.040(7) -0.001(6) -0.010(6)
C83 0.18(3) 0.14(2) 0.13(2) 0.014(16) 0.09(2) 0.05(2)
C84 0.084(16) 0.30(4) 0.14(2) -0.06(2) 0.047(15) -0.05(2)
O13 0.077(15) 0.110(18) 0.110(19) 0.012(13) 0.043(13) 0.011(12)
O13' 0.09(2) 0.13(3) 0.10(2) 0.024(19) 0.023(17) 0.022(19)
O14 0.150(13) 0.135(13) 0.108(10) -0.001(9) 0.053(10) -0.003(11)
O15 0.116(13) 0.27(2) 0.209(19) 0.005(17) 0.102(14) -0.046(15)

loop_
_atom_type_symbol
_atom_type_description
_atom_type_scat_dispersion_real
_atom_type_scat_dispersion_imag
_atom_type_scat_source
C C 0.0033 0.0016 'International Tables Vol C Tables 4.2.6.8 and 6.1.1.4'
H H 0.0000 0.0000 'International Tables Vol C Tables 4.2.6.8 and 6.1.1.4'
N N 0.0061 0.0033 'International Tables Vol C Tables 4.2.6.8 and 6.1.1.4'
O O 0.0106 0.0060 'International Tables Vol C Tables 4.2.6.8 and 6.1.1.4'
F F 0.0171 0.0103 'International Tables Vol C Tables 4.2.6.8 and 6.1.1.4'
S S 0.1246 0.1234 'International Tables Vol C Tables 4.2.6.8 and 6.1.1.4'
Rh Rh -1.1178 0.9187 'International Tables Vol C Tables 4.2.6.8 and 6.1.1.4'

loop_
_geom_angle_atom_site_label_1
_geom_angle_atom_site_label_2
_geom_angle_atom_site_label_3
_geom_angle
_geom_angle_site_symmetry_1
_geom_angle_site_symmetry_3
N2 Rh1 C36 106.3(4) . .
N2 Rh1 N7 90.4(3) . .
C36 Rh1 N7 107.2(4) . .
N2 Rh1 N1 77.4(3) . .
C36 Rh1 N1 163.1(4) . .
N7 Rh1 N1 89.0(3) . .
N2 Rh1 C38 157.4(3) . .
C36 Rh1 C38 65.4(4) . .
N7 Rh1 C38 112.0(3) . .
N1 Rh1 C38 104.8(3) . .
N2 Rh1 C39 119.1(3) . .
C36 Rh1 C39 64.8(4) . .
N7 Rh1 C39 150.4(4) . .
N1 Rh1 C39 98.9(3) . .
C38 Rh1 C39 38.4(4) . .
N2 Rh1 C35 95.7(3) . .
C36 Rh1 C35 38.3(4) . .
N7 Rh1 C35 145.2(4) . .
N1 Rh1 C35 125.8(4) . .
C38 Rh1 C35 64.4(4) . .
C39 Rh1 C35 38.4(4) . .
N2 Rh1 C37 143.6(4) . .
C36 Rh1 C37 39.0(4) . .
N7 Rh1 C37 91.8(4) . .
N1 Rh1 C37 139.0(4) . .
C38 Rh1 C37 38.3(4) . .
C39 Rh1 C37 63.7(4) . .
C35 Rh1 C37 63.7(4) . .
N6 Rh2 N5 76.6(3) . .
N6 Rh2 N8 89.1(3) . 5_556
N5 Rh2 N8 89.6(3) . 5_556
N6 Rh2 C48 107.9(4) . .
N5 Rh2 C48 102.5(4) . .
N8 Rh2 C48 160.9(4) 5_556 .
N6 Rh2 C45 117.1(3) . .
N5 Rh2 C45 162.8(3) . .
N8 Rh2 C45 100.5(3) 5_556 .
C48 Rh2 C45 64.4(4) . .
N6 Rh2 C49 95.9(3) . .
N5 Rh2 C49 134.9(4) . .
N8 Rh2 C49 135.2(4) 5_556 .
C48 Rh2 C49 37.0(5) . .
C45 Rh2 C49 38.7(4) . .
N6 Rh2 C47 146.1(4) . .
N5 Rh2 C47 98.7(4) . .
N8 Rh2 C47 124.7(4) 5_556 .
C48 Rh2 C47 39.5(5) . .
C45 Rh2 C47 64.1(4) . .
C49 Rh2 C47 63.4(5) . .
N6 Rh2 C46 154.9(3) . .
N5 Rh2 C46 127.8(3) . .
N8 Rh2 C46 96.2(3) 5_556 .
C48 Rh2 C46 64.7(4) . .
C45 Rh2 C46 37.8(4) . .
C49 Rh2 C46 63.3(4) . .
C47 Rh2 C46 38.2(4) . .
C1 N1 C5 117.6(8) . .
C1 N1 Rh1 128.7(6) . .
C5 N1 Rh1 113.7(6) . .
C10 N2 C6 118.2(8) . .
C10 N2 Rh1 126.8(7) . .
C6 N2 Rh1 114.9(6) . .
C14 N3 C11 117.3(8) . .
C13 N4 C12 117.1(7) . .
C15 N5 C19 118.2(8) . .
C15 N5 Rh2 126.2(6) . .
C19 N5 Rh2 115.5(6) . .
C24 N6 C20 117.5(8) . .
C24 N6 Rh2 127.2(6) . .
C20 N6 Rh2 115.2(6) . .
C29 N7 C25 117.4(8) . .
C29 N7 Rh1 122.6(6) . .
C25 N7 Rh1 119.9(7) . .
C34 N8 C30 116.2(8) . .
C34 N8 Rh2 123.0(7) . 5_556
C30 N8 Rh2 120.8(7) . 5_556
O2 S1 O3 115.8(8) . .
O2 S1 O1 112.9(7) . .
O3 S1 O1 114.2(7) . .
O2 S1 C55 105.0(7) . .
O3 S1 C55 106.2(9) . .
O1 S1 C55 101.0(7) . .
O4 S2 O5 113.7(10) . .
O4 S2 O6 117.8(8) . .
O5 S2 O6 114.6(8) . .
O4 S2 C56 103.2(10) . .
O5 S2 C56 100.5(10) . .
O6 S2 C56 104.1(11) . .
O9 S3 O7 118.3(8) . .
O9 S3 O8 114.8(9) . .
O7 S3 O8 110.2(10) . .
O9 S3 C57 106.5(9) . .
O7 S3 C57 104.4(8) . .
O8 S3 C57 100.5(9) . .
O10 S4 O11 115.3(12) . .
O10 S4 O12 117.7(13) . .
O11 S4 O12 113.1(10) . .
O10 S4 C58 106.8(11) . .
O11 S4 C58 100.1(14) . .
O12 S4 C58 100.6(11) . .
N1 C1 C2 123.2(9) . .
C3 C2 C1 120.9(10) . .
C2 C3 C4 118.9(10) . .
C5 C4 C3 117.4(8) . .
C5 C4 C12 118.1(8) . .
C3 C4 C12 124.5(9) . .
N1 C5 C4 121.9(8) . .
N1 C5 C6 116.7(8) . .
C4 C5 C6 121.4(8) . .
N2 C6 C7 122.9(8) . .
N2 C6 C5 117.0(8) . .
C7 C6 C5 120.1(8) . .
C6 C7 C8 117.4(8) . .
C6 C7 C11 119.5(8) . .
C8 C7 C11 123.1(8) . .
C9 C8 C7 118.7(9) . .
C10 C9 C8 120.2(9) . .
N2 C10 C9 122.6(10) . .
N3 C11 C12 120.8(8) . .
N3 C11 C7 118.5(8) . .
C12 C11 C7 120.7(8) . .
N4 C12 C11 121.5(8) . .
N4 C12 C4 118.3(8) . .
C11 C12 C4 120.1(8) . .
N4 C13 C14 121.1(8) . .
N4 C13 C21 118.4(8) . .
C14 C13 C21 120.4(8) . .
N3 C14 C13 122.1(8) . .
N3 C14 C18 117.9(8) . .
C13 C14 C18 120.0(8) . .
N5 C15 C16 121.2(8) . .
C17 C16 C15 119.4(9) . .
C16 C17 C18 120.0(10) . .
C19 C18 C17 118.0(8) . .
C19 C18 C14 118.5(8) . .
C17 C18 C14 123.5(9) . .
N5 C19 C18 123.2(8) . .
N5 C19 C20 115.1(8) . .
C18 C19 C20 121.6(8) . .
N6 C20 C21 123.2(8) . .
N6 C20 C19 116.3(8) . .
C21 C20 C19 120.5(8) . .
C20 C21 C22 116.1(9) . .
C20 C21 C13 118.6(8) . .
C22 C21 C13 125.3(9) . .
C23 C22 C21 121.3(10) . .
C22 C23 C24 118.1(10) . .
N6 C24 C23 123.7(9) . .
N7 C25 C26 122.6(9) . .
C25 C26 C27 120.5(9) . .
C28 C27 C26 116.1(8) . .
C28 C27 C32 121.3(9) . .
C26 C27 C32 122.2(9) . .
C27 C28 C29 120.8(9) . .
N7 C29 C28 122.4(9) . .
C31 C30 N8 126.2(10) . .
C30 C31 C32 117.6(10) . .
C33 C32 C31 117.6(9) . .
C33 C32 C27 121.4(9) . .
C31 C32 C27 120.7(9) . .
C34 C33 C32 120.3(9) . .
N8 C34 C33 122.0(9) . .
C36 C35 C39 108.3(9) . .
C36 C35 C40 125.3(11) . .
C39 C35 C40 126.4(10) . .
C36 C35 Rh1 69.2(6) . .
C39 C35 Rh1 70.6(5) . .
C40 C35 Rh1 125.6(8) . .
C35 C36 C37 107.5(10) . .
C35 C36 C41 125.9(11) . .
C37 C36 C41 125.6(10) . .
C35 C36 Rh1 72.5(6) . .
C37 C36 Rh1 72.5(6) . .
C41 C36 Rh1 129.8(8) . .
C38 C37 C36 108.1(9) . .
C38 C37 C42 126.8(11) . .
C36 C37 C42 125.1(11) . .
C38 C37 Rh1 70.0(5) . .
C36 C37 Rh1 68.5(6) . .
C42 C37 Rh1 127.2(7) . .
C39 C38 C37 107.4(9) . .
C39 C38 C43 127.0(10) . .
C37 C38 C43 125.1(10) . .
C39 C38 Rh1 71.0(5) . .
C37 C38 Rh1 71.7(6) . .
C43 C38 Rh1 129.2(7) . .
C38 C39 C35 108.4(9) . .
C38 C39 C44 125.4(10) . .
C35 C39 C44 126.2(10) . .
C38 C39 Rh1 70.6(5) . .
C35 C39 Rh1 71.0(5) . .
C44 C39 Rh1 124.8(7) . .
C46 C45 C49 107.4(9) . .
C46 C45 C50 123.6(10) . .
C49 C45 C50 128.5(11) . .
C46 C45 Rh2 72.2(5) . .
C49 C45 Rh2 71.4(5) . .
C50 C45 Rh2 128.6(7) . .
C45 C46 C47 108.5(9) . .
C45 C46 C51 128.4(10) . .
C47 C46 C51 123.1(11) . .
C45 C46 Rh2 70.0(5) . .
C47 C46 Rh2 70.7(6) . .
C51 C46 Rh2 126.1(8) . .
C46 C47 C48 106.5(10) . .
C46 C47 C52 127.3(13) . .
C48 C47 C52 126.1(12) . .
C46 C47 Rh2 71.1(6) . .
C48 C47 Rh2 68.8(6) . .
C52 C47 Rh2 127.4(8) . .
C49 C48 C47 107.9(9) . .
C49 C48 C53 127.3(14) . .
C47 C48 C53 124.3(13) . .
C49 C48 Rh2 72.9(6) . .
C47 C48 Rh2 71.7(6) . .
C53 C48 Rh2 127.5(9) . .
C48 C49 C45 109.6(10) . .
C48 C49 C54 124.5(11) . .
C45 C49 C54 126.0(12) . .
C48 C49 Rh2 70.1(6) . .
C45 C49 Rh2 69.9(5) . .
C54 C49 Rh2 126.4(7) . .
F3 C55 F1 105.3(13) . .
F3 C55 F2 107.6(17) . .
F1 C55 F2 103.6(15) . .
F3 C55 S1 115.2(13) . .
F1 C55 S1 111.9(13) . .
F2 C55 S1 112.3(12) . .
F4 C56 F6 113(2) . .
F4 C56 F5 103.7(17) . .
F6 C56 F5 105(2) . .
F4 C56 S2 115.3(17) . .
F6 C56 S2 113.6(15) . .
F5 C56 S2 105.0(17) . .
F9 C57 F8 104.9(15) . .
F9 C57 F7 97.9(16) . .
F8 C57 F7 103.5(17) . .
F9 C57 S3 117.7(18) . .
F8 C57 S3 118.4(11) . .
F7 C57 S3 111.6(12) . .
F11 C58 F12 106.3(19) . .
F11 C58 S4 125(2) . .
F12 C58 S4 121.9(14) . .
F11 C58 F10 92(2) . .
F12 C58 F10 91(2) . .
S4 C58 F10 110.7(15) . .
C65 C59 C64 120.4(12) . .
C65 C59 C60 120.6(11) . .
C64 C59 C60 119.0(10) . .
C61 C60 C68 118.2(11) . .
C61 C60 C59 121.3(10) . .
C68 C60 C59 120.4(10) . .
C71 C61 C60 120.5(12) . .
C71 C61 C62 120.9(11) . .
C60 C61 C62 118.6(11) . .
C63 C62 C74 120.9(11) . .
C63 C62 C61 120.1(10) . .
C74 C62 C61 119.0(11) . .
C62 C63 C64 121.6(10) . .
C62 C63 C77 118.3(10) . .
C64 C63 C77 120.1(10) . .
C80 C64 C63 120.2(11) . .
C80 C64 C59 120.4(11) . .
C63 C64 C59 119.3(10) . .
C59 C65 C82 117.4(12) . .
C59 C65 C66 118.0(13) . .
C82 C65 C66 124.7(13) . .
C67 C66 C65 122.0(12) . .
C66 C67 C68 124.0(12) . .
C69 C68 C67 125.9(13) . .
C69 C68 C60 119.0(12) . .
C67 C68 C60 115.0(12) . .
C70 C69 C68 122.1(13) . .
C69 C70 C71 121.8(14) . .
C61 C71 C72 118.1(14) . .
C61 C71 C70 118.3(13) . .
C72 C71 C70 123.6(15) . .
C73 C72 C71 121.0(14) . .
C72 C73 C74 123.0(13) . .
C73 C74 C75 123.5(12) . .
C73 C74 C62 118.0(12) . .
C75 C74 C62 118.5(12) . .
C76 C75 C74 119.7(12) . .
C77 C76 C75 123.6(12) . .
C76 C77 C78 124.0(12) . .
C76 C77 C63 119.0(12) . .
C78 C77 C63 117.0(11) . .
C77 C78 C79 122.5(12) . .
C80 C79 C78 118.4(12) . .
C79 C80 C64 121.8(12) . .
C79 C80 C81 120.2(13) . .
C64 C80 C81 118.0(12) . .
C82 C81 C80 118.7(13) . .
C81 C82 C65 125.0(12) . .

loop_
_geom_bond_atom_site_label_1
_geom_bond_atom_site_label_2
_geom_bond_distance
_geom_bond_site_symmetry_2
Rh1 N2 2.122(8) .
Rh1 C36 2.125(10) .
Rh1 N7 2.128(8) .
Rh1 N1 2.135(8) .
Rh1 C38 2.156(9) .
Rh1 C39 2.162(9) .
Rh1 C35 2.168(9) .
Rh1 C37 2.177(10) .
Rh2 N6 2.136(7) .
Rh2 N5 2.136(7) .
Rh2 N8 2.143(7) 5_556
Rh2 C48 2.144(10) .
Rh2 C45 2.160(9) .
Rh2 C49 2.180(10) .
Rh2 C47 2.183(11) .
Rh2 C46 2.189(8) .
N1 C1 1.325(12) .
N1 C5 1.382(11) .
N2 C10 1.339(12) .
N2 C6 1.356(11) .
N3 C14 1.327(11) .
N3 C11 1.345(11) .
N4 C13 1.332(11) .
N4 C12 1.350(11) .
N5 C15 1.331(12) .
N5 C19 1.364(11) .
N6 C24 1.319(12) .
N6 C20 1.359(12) .
N7 C29 1.338(13) .
N7 C25 1.347(12) .
N8 C34 1.351(12) .
N8 C30 1.353(13) .
N8 Rh2 2.143(7) 5_556
O1 S1 1.459(11) .
O2 S1 1.435(11) .
O3 S1 1.451(11) .
O4 S2 1.421(12) .
O5 S2 1.425(12) .
O6 S2 1.453(14) .
O7 S3 1.421(11) .
O8 S3 1.428(11) .
O9 S3 1.381(11) .
O10 S4 1.426(15) .
O11 S4 1.462(17) .
O12 S4 1.464(15) .
S1 C55 1.745(19) .
S2 C56 1.77(2) .
S3 C57 1.733(19) .
S4 C58 1.55(3) .
F1 C55 1.337(17) .
F2 C55 1.37(2) .
F3 C55 1.300(17) .
F4 C56 1.29(2) .
F5 C56 1.45(3) .
F6 C56 1.317(16) .
F7 C57 1.33(2) .
F8 C57 1.312(19) .
F9 C57 1.297(15) .
F10 C58 1.57(3) .
F11 C58 1.28(2) .
F12 C58 1.40(2) .
C1 C2 1.381(14) .
C2 C3 1.345(14) .
C3 C4 1.421(13) .
C4 C5 1.412(12) .
C4 C12 1.428(12) .
C5 C6 1.424(12) .
C6 C7 1.393(12) .
C7 C8 1.406(13) .
C7 C11 1.419(12) .
C8 C9 1.389(14) .
C9 C10 1.358(14) .
C11 C12 1.415(12) .
C13 C14 1.416(12) .
C13 C21 1.454(12) .
C14 C18 1.459(12) .
C15 C16 1.405(13) .
C16 C17 1.358(13) .
C17 C18 1.385(13) .
C18 C19 1.366(13) .
C19 C20 1.466(12) .
C20 C21 1.380(13) .
C21 C22 1.412(13) .
C22 C23 1.337(14) .
C23 C24 1.385(14) .
C25 C26 1.375(13) .
C26 C27 1.398(13) .
C27 C28 1.383(13) .
C27 C32 1.488(12) .
C28 C29 1.385(13) .
C30 C31 1.348(14) .
C31 C32 1.410(14) .
C32 C33 1.396(13) .
C33 C34 1.383(13) .
C35 C36 1.408(15) .
C35 C39 1.423(16) .
C35 C40 1.513(15) .
C36 C37 1.436(15) .
C36 C41 1.537(16) .
C37 C38 1.422(15) .
C37 C42 1.502(14) .
C38 C39 1.419(14) .
C38 C43 1.501(15) .
C39 C44 1.532(14) .
C45 C46 1.408(14) .
C45 C49 1.437(14) .
C45 C50 1.510(14) .
C46 C47 1.431(14) .
C46 C51 1.498(15) .
C47 C48 1.464(18) .
C47 C52 1.503(17) .
C48 C49 1.372(17) .
C48 C53 1.478(18) .
C49 C54 1.510(16) .
C59 C65 1.392(15) .
C59 C64 1.427(15) .
C59 C60 1.451(16) .
C60 C61 1.421(16) .
C60 C68 1.441(16) .
C61 C71 1.386(19) .
C61 C62 1.438(17) .
C62 C63 1.414(16) .
C62 C74 1.414(15) .
C63 C64 1.422(14) .
C63 C77 1.431(15) .
C64 C80 1.400(16) .
C65 C82 1.395(19) .
C65 C66 1.398(17) .
C66 C67 1.36(2) .
C67 C68 1.410(18) .
C68 C69 1.37(2) .
C69 C70 1.33(2) .
C70 C71 1.416(19) .
C71 C72 1.405(19) .
C72 C73 1.36(2) .
C73 C74 1.378(18) .
C74 C75 1.402(17) .
C75 C76 1.373(19) .
C76 C77 1.352(17) .
C77 C78 1.419(18) .
C78 C79 1.429(18) .
C79 C80 1.370(18) .
C80 C81 1.454(18) .
C81 C82 1.34(2) .
C83 O13' 1.40(2) .
C83 O13 1.50(2) .
C84 O15 1.40(3) .

loop_
_geom_torsion_atom_site_label_1
_geom_torsion_atom_site_label_2
_geom_torsion_atom_site_label_3
_geom_torsion_atom_site_label_4
_geom_torsion
_geom_torsion_site_symmetry_1
C5 N1 C1 C2 0.7(14) .
Rh1 N1 C1 C2 -178.6(7) .
N1 C1 C2 C3 1.7(17) .
C1 C2 C3 C4 -2.0(16) .
C2 C3 C4 C5 -0.1(14) .
C2 C3 C4 C12 178.7(9) .
C1 N1 C5 C4 -2.9(13) .
Rh1 N1 C5 C4 176.5(7) .
C1 N1 C5 C6 177.3(8) .
Rh1 N1 C5 C6 -3.3(10) .
C3 C4 C5 N1 2.6(13) .
C12 C4 C5 N1 -176.3(8) .
C3 C4 C5 C6 -177.6(9) .
C12 C4 C5 C6 3.6(13) .
C10 N2 C6 C7 1.7(13) .
Rh1 N2 C6 C7 -174.7(7) .
C10 N2 C6 C5 -178.1(8) .
Rh1 N2 C6 C5 5.6(10) .
N1 C5 C6 N2 -1.5(12) .
C4 C5 C6 N2 178.7(8) .
N1 C5 C6 C7 178.8(8) .
C4 C5 C6 C7 -1.1(13) .
N2 C6 C7 C8 0.2(13) .
C5 C6 C7 C8 179.9(9) .
N2 C6 C7 C11 178.1(8) .
C5 C6 C7 C11 -2.1(13) .
C6 C7 C8 C9 -1.5(14) .
C11 C7 C8 C9 -179.4(9) .
C7 C8 C9 C10 1.0(16) .
C6 N2 C10 C9 -2.3(15) .
Rh1 N2 C10 C9 173.6(8) .
C8 C9 C10 N2 1.0(17) .
C14 N3 C11 C12 -0.8(12) .
C14 N3 C11 C7 177.8(8) .
C6 C7 C11 N3 -175.8(8) .
C8 C7 C11 N3 2.0(14) .
C6 C7 C11 C12 2.8(13) .
C8 C7 C11 C12 -179.4(9) .
C13 N4 C12 C11 1.4(12) .
C13 N4 C12 C4 -177.7(8) .
N3 C11 C12 N4 -0.8(13) .
C7 C11 C12 N4 -179.4(8) .
N3 C11 C12 C4 178.3(8) .
C7 C11 C12 C4 -0.3(13) .
C5 C4 C12 N4 176.3(8) .
C3 C4 C12 N4 -2.5(13) .
C5 C4 C12 C11 -2.9(12) .
C3 C4 C12 C11 178.4(9) .
C12 N4 C13 C14 -0.5(12) .
C12 N4 C13 C21 178.2(7) .
C11 N3 C14 C13 1.6(13) .
C11 N3 C14 C18 -178.3(8) .
N4 C13 C14 N3 -1.0(14) .
C21 C13 C14 N3 -179.7(8) .
N4 C13 C14 C18 178.9(8) .
C21 C13 C14 C18 0.2(13) .
C19 N5 C15 C16 2.1(13) .
Rh2 N5 C15 C16 -173.6(7) .
N5 C15 C16 C17 -0.7(15) .
C15 C16 C17 C18 -0.3(14) .
C16 C17 C18 C19 -0.2(13) .
C16 C17 C18 C14 179.9(9) .
N3 C14 C18 C19 175.3(8) .
C13 C14 C18 C19 -4.6(13) .
N3 C14 C18 C17 -4.8(13) .
C13 C14 C18 C17 175.3(8) .
C15 N5 C19 C18 -2.6(13) .
Rh2 N5 C19 C18 173.5(7) .
C15 N5 C19 C20 174.6(8) .
Rh2 N5 C19 C20 -9.3(9) .
C17 C18 C19 N5 1.6(13) .
C14 C18 C19 N5 -178.5(8) .
C17 C18 C19 C20 -175.4(8) .
C14 C18 C19 C20 4.5(13) .
C24 N6 C20 C21 1.8(13) .
Rh2 N6 C20 C21 -174.4(7) .
C24 N6 C20 C19 -177.0(8) .
Rh2 N6 C20 C19 6.8(10) .
N5 C19 C20 N6 1.7(11) .
C18 C19 C20 N6 178.9(8) .
N5 C19 C20 C21 -177.2(8) .
C18 C19 C20 C21 0.0(13) .
N6 C20 C21 C22 -3.8(13) .
C19 C20 C21 C22 175.0(8) .
N6 C20 C21 C13 176.7(8) .
C19 C20 C21 C13 -4.5(13) .
N4 C13 C21 C20 -174.4(8) .
C14 C13 C21 C20 4.4(13) .
N4 C13 C21 C22 6.2(13) .
C14 C13 C21 C22 -175.1(9) .
C20 C21 C22 C23 2.7(14) .
C13 C21 C22 C23 -177.8(9) .
C21 C22 C23 C24 0.1(16) .
C20 N6 C24 C23 1.4(15) .
Rh2 N6 C24 C23 177.1(8) .
C22 C23 C24 N6 -2.3(16) .
C29 N7 C25 C26 4.2(15) .
Rh1 N7 C25 C26 -177.3(7) .
N7 C25 C26 C27 -0.7(15) .
C25 C26 C27 C28 -1.6(14) .
C25 C26 C27 C32 171.1(9) .
C26 C27 C28 C29 0.4(15) .
C32 C27 C28 C29 -172.4(10) .
C25 N7 C29 C28 -5.5(15) .
Rh1 N7 C29 C28 176.0(8) .
C27 C28 C29 N7 3.3(17) .
C34 N8 C30 C31 2.6(15) .
Rh2 N8 C30 C31 -174.1(9) 5_556
N8 C30 C31 C32 1.1(17) .
C30 C31 C32 C33 -3.3(15) .
C30 C31 C32 C27 171.0(10) .
C28 C27 C32 C33 152.8(10) .
C26 C27 C32 C33 -19.5(15) .
C28 C27 C32 C31 -21.3(15) .
C26 C27 C32 C31 166.4(10) .
C31 C32 C33 C34 1.8(15) .
C27 C32 C33 C34 -172.4(9) .
C30 N8 C34 C33 -4.2(13) .
Rh2 N8 C34 C33 172.4(7) 5_556
C32 C33 C34 N8 2.1(15) .
C39 C35 C36 C37 4.6(11) .
C40 C35 C36 C37 -175.9(11) .
Rh1 C35 C36 C37 64.5(7) .
C39 C35 C36 C41 173.1(9) .
C40 C35 C36 C41 -7.3(17) .
Rh1 C35 C36 C41 -126.9(11) .
C39 C35 C36 Rh1 -60.0(7) .
C40 C35 C36 Rh1 119.6(11) .
C35 C36 C37 C38 -5.5(11) .
C41 C36 C37 C38 -174.1(9) .
Rh1 C36 C37 C38 59.0(7) .
C35 C36 C37 C42 174.3(10) .
C41 C36 C37 C42 5.7(16) .
Rh1 C36 C37 C42 -121.2(10) .
C35 C36 C37 Rh1 -64.6(7) .
C41 C36 C37 Rh1 126.9(11) .
C36 C37 C38 C39 4.3(11) .
C42 C37 C38 C39 -175.5(10) .
Rh1 C37 C38 C39 62.4(6) .
C36 C37 C38 C43 176.4(9) .
C42 C37 C38 C43 -3.4(16) .
Rh1 C37 C38 C43 -125.6(10) .
C36 C37 C38 Rh1 -58.1(7) .
C42 C37 C38 Rh1 122.1(10) .
C37 C38 C39 C35 -1.5(10) .
C43 C38 C39 C35 -173.3(9) .
Rh1 C38 C39 C35 61.3(7) .
C37 C38 C39 C44 177.7(9) .
C43 C38 C39 C44 5.8(16) .
Rh1 C38 C39 C44 -119.5(10) .
C37 C38 C39 Rh1 -62.8(6) .
C43 C38 C39 Rh1 125.3(10) .
C36 C35 C39 C38 -1.9(11) .
C40 C35 C39 C38 178.5(11) .
Rh1 C35 C39 C38 -61.0(6) .
C36 C35 C39 C44 178.9(10) .
C40 C35 C39 C44 -0.6(17) .
Rh1 C35 C39 C44 119.8(10) .
C36 C35 C39 Rh1 59.1(7) .
C40 C35 C39 Rh1 -120.4(11) .
C49 C45 C46 C47 -2.8(10) .
C50 C45 C46 C47 -174.5(9) .
Rh2 C45 C46 C47 60.4(7) .
C49 C45 C46 C51 176.0(10) .
C50 C45 C46 C51 4.3(16) .
Rh2 C45 C46 C51 -120.8(11) .
C49 C45 C46 Rh2 -63.2(6) .
C50 C45 C46 Rh2 125.0(9) .
C45 C46 C47 C48 0.0(11) .
C51 C46 C47 C48 -178.8(10) .
Rh2 C46 C47 C48 60.0(7) .
C45 C46 C47 C52 176.9(10) .
C51 C46 C47 C52 -2.0(17) .
Rh2 C46 C47 C52 -123.1(11) .
C45 C46 C47 Rh2 -60.0(6) .
C51 C46 C47 Rh2 121.1(10) .
C46 C47 C48 C49 2.8(11) .
C52 C47 C48 C49 -174.1(10) .
Rh2 C47 C48 C49 64.4(7) .
C46 C47 C48 C53 175.1(11) .
C52 C47 C48 C53 -1.8(18) .
Rh2 C47 C48 C53 -123.3(12) .
C46 C47 C48 Rh2 -61.6(7) .
C52 C47 C48 Rh2 121.5(11) .
C47 C48 C49 C45 -4.6(12) .
C53 C48 C49 C45 -176.6(11) .
Rh2 C48 C49 C45 59.0(7) .
C47 C48 C49 C54 175.3(9) .
C53 C48 C49 C54 3.3(18) .
Rh2 C48 C49 C54 -121.1(10) .
C47 C48 C49 Rh2 -63.6(7) .
C53 C48 C49 Rh2 124.4(12) .
C46 C45 C49 C48 4.7(11) .
C50 C45 C49 C48 175.9(10) .
Rh2 C45 C49 C48 -59.1(7) .
C46 C45 C49 C54 -175.2(9) .
C50 C45 C49 C54 -4.0(16) .
Rh2 C45 C49 C54 121.0(10) .
C46 C45 C49 Rh2 63.7(6) .
C50 C45 C49 Rh2 -125.0(10) .
O2 S1 C55 F3 177.6(13) .
O3 S1 C55 F3 -59.3(15) .
O1 S1 C55 F3 60.1(15) .
O2 S1 C55 F1 -62.1(14) .
O3 S1 C55 F1 61.0(13) .
O1 S1 C55 F1 -179.6(12) .
O2 S1 C55 F2 53.9(14) .
O3 S1 C55 F2 177.0(12) .
O1 S1 C55 F2 -63.6(13) .
O4 S2 C56 F4 -54.4(19) .
O5 S2 C56 F4 63.2(18) .
O6 S2 C56 F4 -177.9(16) .
O4 S2 C56 F6 173.6(19) .
O5 S2 C56 F6 -69(2) .
O6 S2 C56 F6 50(2) .
O4 S2 C56 F5 59.0(15) .
O5 S2 C56 F5 176.6(13) .
O6 S2 C56 F5 -64.5(14) .
O9 S3 C57 F9 -53.5(17) .
O7 S3 C57 F9 72.4(17) .
O8 S3 C57 F9 -173.4(16) .
O9 S3 C57 F8 178.6(13) .
O7 S3 C57 F8 -55.6(17) .
O8 S3 C57 F8 58.6(16) .
O9 S3 C57 F7 58.5(17) .
O7 S3 C57 F7 -175.6(15) .
O8 S3 C57 F7 -61.4(16) .
O10 S4 C58 F11 169(3) .
O11 S4 C58 F11 -71(3) .
O12 S4 C58 F11 45(3) .
O10 S4 C58 F12 -44(3) .
O11 S4 C58 F12 77(2) .
O12 S4 C58 F12 -167(2) .
O10 S4 C58 F10 61.0(16) .
O11 S4 C58 F10 -178.4(13) .
O12 S4 C58 F10 -62.4(15) .
C65 C59 C60 C61 -179.2(10) .
C64 C59 C60 C61 -0.1(14) .
C65 C59 C60 C68 2.6(15) .
C64 C59 C60 C68 -178.3(9) .
C68 C60 C61 C71 -3.0(16) .
C59 C60 C61 C71 178.8(10) .
C68 C60 C61 C62 178.8(10) .
C59 C60 C61 C62 0.5(15) .
C71 C61 C62 C63 -179.0(10) .
C60 C61 C62 C63 -0.7(15) .
C71 C61 C62 C74 -1.3(16) .
C60 C61 C62 C74 177.0(10) .
C74 C62 C63 C64 -177.1(9) .
C61 C62 C63 C64 0.6(14) .
C74 C62 C63 C77 1.7(14) .
C61 C62 C63 C77 179.4(9) .
C62 C63 C64 C80 179.9(9) .
C77 C63 C64 C80 1.1(14) .
C62 C63 C64 C59 -0.2(13) .
C77 C63 C64 C59 -179.0(9) .
C65 C59 C64 C80 -1.1(14) .
C60 C59 C64 C80 179.9(9) .
C65 C59 C64 C63 179.0(9) .
C60 C59 C64 C63 -0.1(13) .
C64 C59 C65 C82 0.7(15) .
C60 C59 C65 C82 179.7(9) .
C64 C59 C65 C66 179.7(9) .
C60 C59 C65 C66 -1.3(15) .
C59 C65 C66 C67 1.0(17) .
C82 C65 C66 C67 180.0(12) .
C65 C66 C67 C68 -2(2) .
C66 C67 C68 C69 178.2(14) .
C66 C67 C68 C60 3.2(18) .
C61 C60 C68 C69 3.0(17) .
C59 C60 C68 C69 -178.7(11) .
C61 C60 C68 C67 178.3(10) .
C59 C60 C68 C67 -3.4(15) .
C67 C68 C69 C70 -175.6(14) .
C60 C68 C69 C70 -1(2) .
C68 C69 C70 C71 -2(2) .
C60 C61 C71 C72 -176.0(11) .
C62 C61 C71 C72 2.2(18) .
C60 C61 C71 C70 0.8(18) .
C62 C61 C71 C70 179.0(11) .
C69 C70 C71 C61 2(2) .
C69 C70 C71 C72 178.1(14) .
C61 C71 C72 C73 -3(2) .
C70 C71 C72 C73 -179.4(13) .
C71 C72 C73 C74 3(2) .
C72 C73 C74 C75 178.9(12) .
C72 C73 C74 C62 -1.6(19) .
C63 C62 C74 C73 178.6(10) .
C61 C62 C74 C73 0.9(16) .
C63 C62 C74 C75 -1.9(16) .
C61 C62 C74 C75 -179.6(10) .
C73 C74 C75 C76 179.5(12) .
C62 C74 C75 C76 0.0(17) .
C74 C75 C76 C77 2.3(19) .
C75 C76 C77 C78 177.9(11) .
C75 C76 C77 C63 -2.5(18) .
C62 C63 C77 C76 0.4(15) .
C64 C63 C77 C76 179.3(10) .
C62 C63 C77 C78 -180.0(9) .
C64 C63 C77 C78 -1.1(14) .
C76 C77 C78 C79 -178.8(11) .
C63 C77 C78 C79 1.6(16) .
C77 C78 C79 C80 -2.0(17) .
C78 C79 C80 C64 1.9(16) .
C78 C79 C80 C81 177.7(10) .
C63 C64 C80 C79 -1.5(15) .
C59 C64 C80 C79 178.6(10) .
C63 C64 C80 C81 -177.4(9) .
C59 C64 C80 C81 2.6(14) .
C79 C80 C81 C82 -180.0(11) .
C64 C80 C81 C82 -4.0(16) .
C80 C81 C82 C65 3.9(18) .
C59 C65 C82 C81 -2.2(17) .
C66 C65 C82 C81 178.9(12) .

loop_
_platon_squeeze_void_nr
_platon_squeeze_void_average_x
_platon_squeeze_void_average_y
_platon_squeeze_void_average_z
_platon_squeeze_void_volume
_platon_squeeze_void_count_electrons
_platon_squeeze_void_content
1 0.248 0.212 0.046 12 1 ' '
2 0.748 0.712 0.046 12 1 ' '
3 0.000 0.307 0.250 172 34 ' '
4 0.500 0.807 0.250 172 34 ' '
5 0.295 0.357 0.243 19 -1 ' '
6 0.795 0.857 0.243 19 -1 ' '
7 0.205 0.857 0.257 18 -1 ' '
8 0.705 0.357 0.257 18 -1 ' '
9 0.252 0.712 0.454 12 2 ' '
10 0.752 0.212 0.454 12 2 ' '
11 0.248 0.788 0.546 12 1 ' '
12 0.748 0.288 0.546 12 1 ' '
13 0.000 0.693 0.750 172 34 ' '
14 0.500 0.193 0.750 172 34 ' '
15 0.295 0.643 0.743 19 -1 ' '
16 0.795 0.143 0.743 19 -1 ' '
17 0.205 0.143 0.757 18 -1 ' '
18 0.705 0.643 0.757 18 -1 ' '
19 0.252 0.288 0.954 12 2 ' '
20 0.752 0.788 0.954 12 2 ' '
